data_4507730
loop_
_publ_author_name
'Chen, Kai-Jie'
'Lin, Rui-Biao'
'Liao, Pei-Qin'
'He, Chun-Ting'
'Lin, Jian-Bin'
'Xue, Wei'
'Zhang, Yue-Biao'
'Zhang, Jie-Peng'
'Chen, Xiao-Ming'

_publ_section_title
;
 New Zn-Aminotriazolate-Dicarboxylate Frameworks: Synthesis, Structures,
 and Adsorption Properties
;
_journal_issue 5
_journal_name_full 'Crystal Growth &amp; Design'
_journal_page_first 2118
_journal_paper_doi 10.1021/cg400183s
_journal_volume 13
_journal_year 2013
_chemical_formula_sum 'C12 H12 N10 O4 Zn2'
_chemical_formula_weight 491.06
_chemical_name_systematic
; 
 ? 
;
_space_group_IT_number 87
_symmetry_cell_setting tetragonal
_symmetry_space_group_name_Hall '-I 4'
_symmetry_space_group_name_H-M 'I 4/m'
_atom_sites_solution_hydrogens geom
_atom_sites_solution_primary direct
_atom_sites_solution_secondary difmap
_audit_creation_method SHELXL-97
_cell_angle_alpha 90.00
_cell_angle_beta 90.00
_cell_angle_gamma 90.00
_cell_formula_units_Z 8
_cell_length_a 13.2828(5)
_cell_length_b 13.2828(5)
_cell_length_c 26.6491(10)
_cell_measurement_temperature 298(2)
_cell_volume 4701.8(3)
_computing_structure_refinement 'SHELXL-97 (Sheldrick, 1997)'
_computing_structure_solution 'SHELXS-97 (Sheldrick, 1990)'
_diffrn_ambient_temperature 298(2)
_diffrn_measured_fraction_theta_full 0.991
_diffrn_measured_fraction_theta_max 0.991
_diffrn_measurement_device_type ccd
_diffrn_measurement_method '/w scan'
_diffrn_radiation_monochromator graphite
_diffrn_radiation_source 'fine-focus sealed tube'
_diffrn_radiation_type MoK\a
_diffrn_radiation_wavelength 0.71073
_diffrn_reflns_av_R_equivalents 0.0314
_diffrn_reflns_av_sigmaI/netI 0.0359
_diffrn_reflns_limit_h_max 16
_diffrn_reflns_limit_h_min -16
_diffrn_reflns_limit_k_max 11
_diffrn_reflns_limit_k_min -16
_diffrn_reflns_limit_l_max 32
_diffrn_reflns_limit_l_min -24
_diffrn_reflns_number 6737
_diffrn_reflns_theta_full 26.00
_diffrn_reflns_theta_max 26.00
_diffrn_reflns_theta_min 3.07
_exptl_absorpt_coefficient_mu 2.074
_exptl_absorpt_correction_T_max 0.9597
_exptl_absorpt_correction_T_min 0.9034
_exptl_absorpt_correction_type multi-scan
_exptl_absorpt_process_details sadabs
_exptl_crystal_colour colourless
_exptl_crystal_density_diffrn 1.387
_exptl_crystal_density_method 'not measured'
_exptl_crystal_description plate
_exptl_crystal_F_000 1968
_exptl_crystal_size_max 0.05
_exptl_crystal_size_mid 0.05
_exptl_crystal_size_min 0.02
_platon_squeeze_details
;
;
_refine_diff_density_max 0.913
_refine_diff_density_min -0.737
_refine_diff_density_rms 0.109
_refine_ls_extinction_method none
_refine_ls_goodness_of_fit_ref 1.071
_refine_ls_hydrogen_treatment constr
_refine_ls_matrix_type full
_refine_ls_number_parameters 128
_refine_ls_number_reflns 2355
_refine_ls_number_restraints 0
_refine_ls_restrained_S_all 1.071
_refine_ls_R_factor_all 0.0568
_refine_ls_R_factor_gt 0.0504
_refine_ls_shift/su_max 0.000
_refine_ls_shift/su_mean 0.000
_refine_ls_structure_factor_coef Fsqd
_refine_ls_weighting_details 'calc w=1/[\s^2^(Fo^2^)+(0.0803P)^2^+18.9174P] where P=(Fo^2^+2Fc^2^)/3'
_refine_ls_weighting_scheme calc
_refine_ls_wR_factor_gt 0.1466
_refine_ls_wR_factor_ref 0.1503
_reflns_number_gt 1963
_reflns_number_total 2355
_reflns_threshold_expression >2sigma(I)
_cod_data_source_file cg400183s_si_002.cif
_cod_data_source_block 2g_Squeeze
_cod_original_sg_symbol_H-M I4/m
_cod_database_code 4507730

loop_
_symmetry_equiv_pos_as_xyz
'x, y, z'
'-x, -y, z'
'-y, x, z'
'y, -x, z'
'x+1/2, y+1/2, z+1/2'
'-x+1/2, -y+1/2, z+1/2'
'-y+1/2, x+1/2, z+1/2'
'y+1/2, -x+1/2, z+1/2'
'-x, -y, -z'
'x, y, -z'
'y, -x, -z'
'-y, x, -z'
'-x+1/2, -y+1/2, -z+1/2'
'x+1/2, y+1/2, -z+1/2'
'y+1/2, -x+1/2, -z+1/2'
'-y+1/2, x+1/2, -z+1/2'

loop_
_atom_site_label
_atom_site_type_symbol
_atom_site_fract_x
_atom_site_fract_y
_atom_site_fract_z
_atom_site_U_iso_or_equiv
_atom_site_adp_type
_atom_site_occupancy
_atom_site_symmetry_multiplicity
_atom_site_calc_flag
_atom_site_refinement_flags
Zn1 Zn 0.32896(4) 0.77722(4) 0.304855(16) 0.0275(2) Uani 1 1 d .
C1 C 0.3122(4) 0.8107(4) 0.40695(18) 0.0384(11) Uani 1 1 d .
C2 C 0.2814(4) 0.8625(4) 0.45472(18) 0.0460(13) Uani 1 1 d .
C3 C 0.2360(7) 0.9558(5) 0.4548(2) 0.081(3) Uani 1 1 d .
H3A H 0.2259 0.9898 0.4248 0.098 Uiso 1 1 calc R
C4 C 0.2049(9) 0.9993(9) 0.5000 0.077(3) Uiso 1 2 d S
H4A H 0.1643 1.0563 0.5000 0.092 Uiso 1 2 calc SR
C5 C 0.3056(6) 0.8173(6) 0.5000 0.0398(16) Uani 1 2 d S
H5A H 0.3386 0.7556 0.5000 0.048 Uiso 1 2 calc SR
C6 C 0.5237(3) 0.7867(4) 0.24312(16) 0.0380(11) Uani 1 1 d .
C7 C 0.5562(3) 0.7336(4) 0.31723(19) 0.0358(11) Uani 1 1 d .
N1 N 0.6217(3) 0.7716(3) 0.24477(14) 0.0343(9) Uani 1 1 d .
N2 N 0.6430(3) 0.7369(3) 0.29369(14) 0.0309(8) Uani 1 1 d .
N3 N 0.4781(3) 0.7662(3) 0.28804(14) 0.0353(9) Uani 1 1 d .
N4 N 0.4742(4) 0.8183(7) 0.20238(17) 0.090(3) Uani 1 1 d .
H4B H 0.5064 0.8300 0.1750 0.107 Uiso 1 1 calc R
H4C H 0.4100 0.8268 0.2035 0.107 Uiso 1 1 calc R
N5 N 0.5433(4) 0.7057(6) 0.3650(2) 0.085(2) Uani 1 1 d .
H5B H 0.5944 0.6881 0.3828 0.102 Uiso 1 1 calc R
H5C H 0.4840 0.7054 0.3779 0.102 Uiso 1 1 calc R
O1 O 0.2960(3) 0.8563(3) 0.36546(13) 0.0543(11) Uani 1 1 d .
O2 O 0.3498(3) 0.7262(3) 0.40918(13) 0.0447(9) Uani 1 1 d .

loop_
_atom_site_aniso_label
_atom_site_aniso_U_11
_atom_site_aniso_U_22
_atom_site_aniso_U_33
_atom_site_aniso_U_23
_atom_site_aniso_U_13
_atom_site_aniso_U_12
Zn1 0.0327(3) 0.0331(3) 0.0167(3) 0.00315(19) -0.00106(19) -0.0014(2)
C1 0.046(3) 0.047(3) 0.022(2) -0.003(2) -0.001(2) -0.003(2)
C2 0.068(4) 0.050(3) 0.020(2) 0.001(2) 0.003(2) 0.013(3)
C3 0.150(8) 0.073(5) 0.021(3) 0.004(3) 0.002(4) 0.052(5)
C5 0.055(4) 0.040(4) 0.025(3) 0.000 0.000 0.006(3)
C6 0.029(2) 0.066(3) 0.019(2) 0.004(2) 0.0041(18) 0.004(2)
C7 0.031(2) 0.049(3) 0.027(2) 0.016(2) 0.0034(19) 0.010(2)
N1 0.037(2) 0.048(2) 0.0182(17) 0.0066(16) 0.0018(16) -0.0028(18)
N2 0.034(2) 0.038(2) 0.0208(17) 0.0042(16) 0.0016(15) 0.0030(17)
N3 0.031(2) 0.054(3) 0.0211(18) 0.0070(18) 0.0029(16) 0.0009(18)
N4 0.035(3) 0.209(8) 0.025(2) 0.036(4) 0.004(2) 0.022(4)
N5 0.042(3) 0.167(7) 0.047(3) 0.062(4) 0.016(2) 0.034(3)
O1 0.089(3) 0.060(2) 0.0146(16) 0.0000(16) 0.0022(17) 0.009(2)
O2 0.054(2) 0.049(2) 0.0311(18) -0.0076(16) 0.0050(16) 0.0020(18)

loop_
_atom_type_symbol
_atom_type_description
_atom_type_scat_dispersion_real
_atom_type_scat_dispersion_imag
_atom_type_scat_source
C C 0.0033 0.0016 'International Tables Vol C Tables 4.2.6.8 and 6.1.1.4'
H H 0.0000 0.0000 'International Tables Vol C Tables 4.2.6.8 and 6.1.1.4'
N N 0.0061 0.0033 'International Tables Vol C Tables 4.2.6.8 and 6.1.1.4'
O O 0.0106 0.0060 'International Tables Vol C Tables 4.2.6.8 and 6.1.1.4'
Zn Zn 0.2839 1.4301 'International Tables Vol C Tables 4.2.6.8 and 6.1.1.4'

loop_
_geom_angle_atom_site_label_1
_geom_angle_atom_site_label_2
_geom_angle_atom_site_label_3
_geom_angle
_geom_angle_site_symmetry_1
_geom_angle_site_symmetry_3
O1 Zn1 N2 119.76(17) . 3_655
O1 Zn1 N1 95.61(16) . 15_465
N2 Zn1 N1 109.07(16) 3_655 15_465
O1 Zn1 N3 115.71(18) . .
N2 Zn1 N3 109.12(18) 3_655 .
N1 Zn1 N3 105.59(17) 15_465 .
O2 C1 O1 122.9(5) . .
O2 C1 C2 119.2(4) . .
O1 C1 C2 118.0(5) . .
C3 C2 C5 119.3(5) . .
C3 C2 C1 122.2(5) . .
C5 C2 C1 118.4(5) . .
C2 C3 C4 120.2(7) . .
C2 C3 H3A 119.9 . .
C4 C3 H3A 119.9 . .
C3 C4 C3 118.9(10) . 10_556
C3 C4 H4A 120.5 . .
C3 C4 H4A 120.5 10_556 .
C2 C5 C2 121.2(7) . 10_556
C2 C5 H5A 119.4 . .
C2 C5 H5A 119.4 10_556 .
N1 C6 N4 124.1(4) . .
N1 C6 N3 112.2(4) . .
N4 C6 N3 123.7(4) . .
N2 C7 N5 125.2(5) . .
N2 C7 N3 112.5(4) . .
N5 C7 N3 122.2(4) . .
C6 N1 N2 106.1(4) . .
C6 N1 Zn1 125.0(3) . 16_655
N2 N1 Zn1 126.3(3) . 16_655
C7 N2 N1 106.1(4) . .
C7 N2 Zn1 133.9(3) . 4_565
N1 N2 Zn1 117.2(3) . 4_565
C6 N3 C7 103.0(4) . .
C6 N3 Zn1 127.5(3) . .
C7 N3 Zn1 129.5(3) . .
C6 N4 H4B 120.0 . .
C6 N4 H4C 120.0 . .
H4B N4 H4C 120.0 . .
C7 N5 H5B 120.0 . .
C7 N5 H5C 120.0 . .
H5B N5 H5C 120.0 . .
C1 O1 Zn1 114.7(3) . .

loop_
_geom_bond_atom_site_label_1
_geom_bond_atom_site_label_2
_geom_bond_distance
_geom_bond_site_symmetry_2
Zn1 O1 1.976(4) .
Zn1 N2 2.009(4) 3_655
Zn1 N1 2.032(4) 15_465
Zn1 N3 2.037(4) .
C1 O2 1.229(7) .
C1 O1 1.279(6) .
C1 C2 1.504(7) .
C2 C3 1.378(8) .
C2 C5 1.385(6) .
C3 C4 1.397(8) .
C3 H3A 0.9300 .
C4 C3 1.397(8) 10_556
C4 H4A 0.9300 .
C5 C2 1.385(6) 10_556
C5 H5A 0.9300 .
C6 N1 1.318(6) .
C6 N4 1.337(7) .
C6 N3 1.369(6) .
C7 N2 1.313(6) .
C7 N5 1.336(6) .
C7 N3 1.367(6) .
N1 N2 1.411(5) .
N1 Zn1 2.032(4) 16_655
N2 Zn1 2.009(4) 4_565
N4 H4B 0.8600 .
N4 H4C 0.8600 .
N5 H5B 0.8600 .
N5 H5C 0.8600 .

loop_
_platon_squeeze_void_nr
_platon_squeeze_void_average_x
_platon_squeeze_void_average_y
_platon_squeeze_void_average_z
_platon_squeeze_void_volume
_platon_squeeze_void_count_electrons
1 -0.010 -0.006 0.000 888.6 36.0
2 -0.273 0.496 0.500 888.6 36.0
